data_7157332
loop_
_publ_author_name
'Balam-Villarreal, J A'
'L\'opez-Mayorga, B J'
'Gallardo-Rosas, D'
'Toscano, R. A.'
'Carre\'on-Castro, M P'
'Basiuk, V. A.'
'Cort\'es-Guzm\'an, F'
'L\'opez-Cort\'es, J G'
'Ortega-Alfaro, M C'

_publ_section_title
;
 \p-Extended push-pull azo-pyrrole photoswitches: synthesis,
 solvatochromism and optical band gaps.
;
_journal_issue 8
_journal_name_full 'Organic &amp; biomolecular chemistry'
_journal_page_first 1657
_journal_page_last 1670
_journal_paper_doi 10.1039/c9ob02410g
_journal_volume 18
_journal_year 2020
_chemical_formula_moiety 'C20 H18 F3 N3'
_chemical_formula_sum 'C20 H18 F3 N3'
_chemical_formula_weight 357.37
_space_group_crystal_system monoclinic
_space_group_IT_number 14
_space_group_name_Hall '-P 2ybc'
_space_group_name_H-M_alt 'P 1 21/c 1'
_atom_sites_solution_hydrogens geom
_atom_sites_solution_primary direct
_atom_sites_solution_secondary difmap
_audit_creation_method SHELXL-2018/3
_audit_update_record
;
2019-09-02 deposited with the CCDC.	2020-02-03 downloaded from the CCDC.
;
_cell_angle_alpha 90
_cell_angle_beta 107.935(7)
_cell_angle_gamma 90
_cell_formula_units_Z 4
_cell_length_a 14.409(2)
_cell_length_b 7.2189(10)
_cell_length_c 17.976(3)
_cell_measurement_reflns_used 9991
_cell_measurement_temperature 298(2)
_cell_measurement_theta_max 27.48
_cell_measurement_theta_min 2.38
_cell_volume 1779.0(5)
_computing_cell_refinement 'APEX3 v2018.1-0(Bruker, 2018)'
_computing_data_collection 'APEX3 v2018.1-0(Bruker, 2018)'
_computing_data_reduction 'SAINT V8.38A (Bruker, 2014)'
_computing_molecular_graphics 'SHELXLe (H\"ubschle et al, 2011)'
_computing_publication_material 'CIFTAB V 2013/2 (Sheldrick, 2013)'
_computing_structure_refinement 'SHELXL-2018/3 (Sheldrick, 2015)'
_computing_structure_solution 'SHELXS-2012 (Bruker, 2013)'
_diffrn_ambient_temperature 298(2)
_diffrn_detector_area_resol_mean 52.0833
_diffrn_measured_fraction_theta_full 0.998
_diffrn_measured_fraction_theta_max 0.998
_diffrn_measurement_device_type 'Bruker D8 Venture \k geometry diffractometer 208039-1'
_diffrn_measurement_method '\f and \w-scans'
_diffrn_radiation_monochromator 'Helios multilayer mirror'
_diffrn_radiation_type MoK\a
_diffrn_radiation_wavelength 0.71073
_diffrn_reflns_av_R_equivalents 0.0336
_diffrn_reflns_av_unetI/netI 0.0201
_diffrn_reflns_Laue_measured_fraction_full 0.998
_diffrn_reflns_Laue_measured_fraction_max 0.998
_diffrn_reflns_limit_h_max 18
_diffrn_reflns_limit_h_min -18
_diffrn_reflns_limit_k_max 9
_diffrn_reflns_limit_k_min -9
_diffrn_reflns_limit_l_max 23
_diffrn_reflns_limit_l_min -23
_diffrn_reflns_number 26030
_diffrn_reflns_point_group_measured_fraction_full 0.998
_diffrn_reflns_point_group_measured_fraction_max 0.998
_diffrn_reflns_theta_full 25.242
_diffrn_reflns_theta_max 27.101
_diffrn_reflns_theta_min 2.382
_diffrn_source 'micro-focus X-ray source'
_exptl_absorpt_coefficient_mu 0.102
_exptl_absorpt_correction_T_max 0.9927
_exptl_absorpt_correction_T_min 0.9599
_exptl_absorpt_correction_type multi-scan
_exptl_absorpt_process_details '(Sheldrick, 2012)'
_exptl_crystal_colour yellow
_exptl_crystal_density_diffrn 1.334
_exptl_crystal_description platy-block
_exptl_crystal_F_000 744
_exptl_crystal_size_max 0.404
_exptl_crystal_size_mid 0.261
_exptl_crystal_size_min 0.072
_refine_diff_density_max 0.258
_refine_diff_density_min -0.163
_refine_diff_density_rms 0.036
_refine_ls_extinction_method none
_refine_ls_goodness_of_fit_ref 1.027
_refine_ls_hydrogen_treatment constr
_refine_ls_matrix_type full
_refine_ls_number_parameters 295
_refine_ls_number_reflns 3927
_refine_ls_number_restraints 181
_refine_ls_restrained_S_all 1.039
_refine_ls_R_factor_all 0.0642
_refine_ls_R_factor_gt 0.0461
_refine_ls_shift/su_max 0.002
_refine_ls_shift/su_mean 0.000
_refine_ls_structure_factor_coef Fsqd
_refine_ls_weighting_details 'w=1/[\s^2^(Fo^2^)+(0.0731P)^2^+0.3352P] where P=(Fo^2^+2Fc^2^)/3'
_refine_ls_weighting_scheme calc
_refine_ls_wR_factor_gt 0.1283
_refine_ls_wR_factor_ref 0.1431
_reflns_Friedel_coverage 0.000
_reflns_number_gt 2907
_reflns_number_total 3927
_reflns_threshold_expression 'I > 2\s(I)'
_cod_data_source_file c9ob02410g2.cif
_cod_data_source_block Compound_4d
_cod_depositor_comments 'Adding full bibliography for 7157330--7157333.cif.'
_cod_original_cell_volume 1778.9(5)
_cod_original_sg_symbol_H-M 'P 21/c'
_cod_database_code 7157332
_shelx_shelxl_version_number 2018/3
_shelx_space_group_comment
;
The symmetry employed for this shelxl refinement is uniquely defined
by the following loop, which should always be used as a source of
symmetry information in preference to the above space-group names.
They are only intended as comments.
;
_shelx_estimated_absorpt_t_min 0.960
_shelx_estimated_absorpt_t_max 0.993

loop_
_space_group_symop_operation_xyz
'x, y, z'
'-x, y+1/2, -z+1/2'
'-x, -y, -z'
'x, -y-1/2, z-1/2'

loop_
_atom_site_label
_atom_site_type_symbol
_atom_site_fract_x
_atom_site_fract_y
_atom_site_fract_z
_atom_site_U_iso_or_equiv
_atom_site_adp_type
_atom_site_occupancy
_atom_site_site_symmetry_order
_atom_site_calc_flag
_atom_site_refinement_flags_posn
_atom_site_refinement_flags_adp
_atom_site_refinement_flags_occupancy
_atom_site_disorder_assembly
_atom_site_disorder_group
N1 N 0.50904(10) 0.25861(17) 0.43785(9) 0.0548(3) Uani 1 1 d . . . . .
N2 N 0.30341(9) 0.22614(17) 0.50357(8) 0.0510(3) Uani 1 1 d . . . . .
N3 N 0.21418(9) 0.23444(17) 0.46443(8) 0.0521(3) Uani 1 1 d . . . . .
C1 C 0.61365(14) 0.2668(3) 0.45013(15) 0.0769(6) Uani 1 1 d . . . . .
H1A H 0.633204 0.161279 0.426077 0.115 Uiso 1 1 calc R U . . .
H1B H 0.647740 0.266302 0.505188 0.115 Uiso 1 1 calc R U . . .
H1C H 0.628977 0.378226 0.427205 0.115 Uiso 1 1 calc R U . . .
C2 C 0.46664(12) 0.24423(19) 0.49572(10) 0.0519(4) Uani 1 1 d . . . . .
C3 C 0.36702(11) 0.23943(19) 0.45965(10) 0.0495(4) Uani 1 1 d . . . . .
C4 C 0.34949(12) 0.2510(2) 0.37758(10) 0.0534(4) Uani 1 1 d . . . . .
H4 H 0.288927 0.250805 0.339327 0.064 Uiso 1 1 calc R U . . .
C5 C 0.43747(13) 0.2624(2) 0.36555(11) 0.0557(4) Uani 1 1 d . . . . .
C6 C 0.52274(13) 0.2369(2) 0.57980(11) 0.0662(5) Uani 1 1 d . . . . .
H6A H 0.567669 0.135034 0.589171 0.099 Uiso 1 1 calc R U . . .
H6B H 0.478738 0.220536 0.609963 0.099 Uiso 1 1 calc R U . . .
H6C H 0.558210 0.350533 0.594836 0.099 Uiso 1 1 calc R U . . .
C7 C 0.46236(17) 0.2772(3) 0.29125(13) 0.0792(6) Uani 1 1 d . . . . .
H7A H 0.403469 0.278873 0.247828 0.119 Uiso 1 1 calc R U . . .
H7B H 0.501442 0.172827 0.286491 0.119 Uiso 1 1 calc R U . . .
H7C H 0.498222 0.389413 0.291552 0.119 Uiso 1 1 calc R U . . .
C8 C 0.15087(11) 0.2186(2) 0.51159(9) 0.0476(3) Uani 1 1 d . . . . .
C9 C 0.05302(11) 0.2516(2) 0.47463(9) 0.0516(4) Uani 1 1 d . . . . .
H9 H 0.031764 0.279205 0.421519 0.062 Uiso 1 1 calc R U . . .
C10 C -0.01343(11) 0.2439(2) 0.51578(9) 0.0505(4) Uani 1 1 d . . . . .
H10 H -0.078886 0.268533 0.490295 0.061 Uiso 1 1 calc R U . . .
C11 C 0.01618(10) 0.19982(19) 0.59457(9) 0.0455(3) Uani 1 1 d . . . . .
C12 C 0.11427(11) 0.1627(2) 0.63074(9) 0.0561(4) Uani 1 1 d . . . . .
H12 H 0.135220 0.130486 0.683386 0.067 Uiso 1 1 calc R U . . .
C13 C 0.18119(12) 0.1725(2) 0.59030(10) 0.0575(4) Uani 1 1 d . . . . .
H13 H 0.246697 0.148208 0.615754 0.069 Uiso 1 1 calc R U . . .
C14 C -0.05413(10) 0.19518(19) 0.64005(9) 0.0456(3) Uani 1 1 d . . . . .
C15 C -0.13275(11) 0.3164(2) 0.62300(10) 0.0526(4) Uani 1 1 d . . . . .
H15 H -0.142880 0.397722 0.581131 0.063 Uiso 1 1 calc R U . . .
C16 C -0.19603(11) 0.3183(2) 0.66695(10) 0.0552(4) Uani 1 1 d . . . . .
H16 H -0.248300 0.400436 0.654578 0.066 Uiso 1 1 calc R U . . .
C17 C -0.18193(11) 0.1989(2) 0.72911(9) 0.0514(4) Uani 1 1 d . . . . .
C18 C -0.10453(12) 0.0769(2) 0.74680(10) 0.0618(4) Uani 1 1 d . . . . .
H18 H -0.094897 -0.004582 0.788564 0.074 Uiso 1 1 calc R U . . .
C19 C -0.04153(12) 0.0756(2) 0.70273(10) 0.0595(4) Uani 1 1 d . . . . .
H19 H 0.010486 -0.007067 0.715244 0.071 Uiso 1 1 calc R U . . .
C20 C -0.24893(12) 0.1991(2) 0.77772(10) 0.0605(4) Uani 1 1 d D . . . .
F1 F -0.2037(5) 0.1743(9) 0.8531(3) 0.0847(17) Uani 0.573(3) 1 d D U P A 1
F2 F -0.2964(4) 0.3631(5) 0.7736(4) 0.0769(13) Uani 0.573(3) 1 d D U P A 1
F3 F -0.3179(4) 0.0718(6) 0.7559(4) 0.0840(14) Uani 0.573(3) 1 d D U P A 1
F1B F -0.2360(14) 0.056(2) 0.8283(11) 0.084(4) Uani 0.086(2) 1 d D U P A 2
F2B F -0.2473(16) 0.3495(19) 0.8206(12) 0.100(4) Uani 0.086(2) 1 d D U P A 2
F3B F -0.3426(7) 0.181(4) 0.7330(8) 0.087(4) Uani 0.086(2) 1 d D U P A 2
F1C F -0.2895(8) 0.0335(9) 0.7796(7) 0.094(3) Uani 0.341(3) 1 d D U P A 3
F2C F -0.2019(10) 0.2389(14) 0.8522(5) 0.079(2) Uani 0.341(3) 1 d D U P A 3
F3C F -0.3206(6) 0.3209(11) 0.7544(6) 0.087(3) Uani 0.341(3) 1 d D U P A 3

loop_
_atom_site_aniso_label
_atom_site_aniso_U_11
_atom_site_aniso_U_22
_atom_site_aniso_U_33
_atom_site_aniso_U_23
_atom_site_aniso_U_13
_atom_site_aniso_U_12
N1 0.0503(7) 0.0475(7) 0.0740(9) -0.0049(6) 0.0300(7) -0.0025(5)
N2 0.0484(7) 0.0486(7) 0.0606(8) -0.0025(5) 0.0236(6) 0.0018(5)
N3 0.0475(7) 0.0542(7) 0.0584(8) 0.0018(6) 0.0219(6) 0.0008(5)
C1 0.0559(10) 0.0756(12) 0.1098(16) -0.0077(11) 0.0411(11) -0.0049(9)
C2 0.0506(8) 0.0433(8) 0.0658(10) -0.0056(6) 0.0237(8) -0.0003(6)
C3 0.0514(8) 0.0431(7) 0.0591(9) -0.0016(6) 0.0244(7) 0.0010(6)
C4 0.0544(9) 0.0503(8) 0.0596(10) -0.0010(7) 0.0238(8) 0.0017(7)
C5 0.0630(10) 0.0459(8) 0.0667(10) -0.0023(7) 0.0326(9) -0.0009(7)
C6 0.0576(10) 0.0676(11) 0.0713(12) -0.0064(8) 0.0167(9) 0.0002(8)
C7 0.0928(15) 0.0805(13) 0.0820(14) -0.0002(10) 0.0531(12) -0.0057(11)
C8 0.0466(8) 0.0458(7) 0.0535(9) 0.0009(6) 0.0199(7) 0.0010(6)
C9 0.0491(9) 0.0576(9) 0.0478(8) 0.0045(6) 0.0149(7) 0.0000(7)
C10 0.0400(8) 0.0555(9) 0.0543(9) 0.0037(6) 0.0121(7) 0.0004(6)
C11 0.0435(8) 0.0426(7) 0.0514(8) 0.0008(6) 0.0163(7) 0.0018(5)
C12 0.0467(8) 0.0715(10) 0.0506(9) 0.0092(7) 0.0159(7) 0.0108(7)
C13 0.0412(8) 0.0732(11) 0.0588(10) 0.0084(8) 0.0164(7) 0.0102(7)
C14 0.0397(7) 0.0469(7) 0.0500(8) -0.0003(6) 0.0133(6) 0.0011(6)
C15 0.0420(8) 0.0571(9) 0.0584(9) 0.0099(7) 0.0151(7) 0.0054(6)
C16 0.0400(8) 0.0605(9) 0.0648(10) 0.0015(7) 0.0157(7) 0.0072(7)
C17 0.0405(8) 0.0625(9) 0.0515(9) -0.0060(7) 0.0146(7) -0.0053(6)
C18 0.0583(10) 0.0685(10) 0.0624(10) 0.0163(8) 0.0242(8) 0.0092(8)
C19 0.0548(9) 0.0607(10) 0.0673(10) 0.0146(8) 0.0251(8) 0.0164(7)
C20 0.0481(9) 0.0780(12) 0.0575(10) -0.0121(8) 0.0194(8) -0.0081(8)
F1 0.073(2) 0.132(5) 0.0513(16) -0.0110(19) 0.0232(13) -0.002(3)
F2 0.067(3) 0.0842(15) 0.090(4) -0.0210(16) 0.039(2) 0.0017(15)
F3 0.073(3) 0.099(2) 0.095(4) -0.032(2) 0.047(2) -0.039(2)
F1B 0.078(8) 0.110(8) 0.073(8) 0.001(7) 0.035(6) -0.013(7)
F2B 0.092(8) 0.121(9) 0.081(8) -0.022(8) 0.018(7) 0.002(8)
F3B 0.066(7) 0.117(9) 0.089(8) -0.010(8) 0.041(6) -0.021(8)
F1C 0.090(6) 0.112(4) 0.098(6) -0.030(3) 0.055(4) -0.049(4)
F2C 0.079(3) 0.103(5) 0.058(3) -0.018(3) 0.026(2) -0.014(4)
F3C 0.052(4) 0.135(6) 0.080(5) 0.004(5) 0.031(3) 0.024(4)

loop_
_atom_type_symbol
_atom_type_description
_atom_type_scat_dispersion_real
_atom_type_scat_dispersion_imag
_atom_type_scat_source
C C 0.0033 0.0016 'International Tables Vol C Tables 4.2.6.8 and 6.1.1.4'
H H 0.0000 0.0000 'International Tables Vol C Tables 4.2.6.8 and 6.1.1.4'
N N 0.0061 0.0033 'International Tables Vol C Tables 4.2.6.8 and 6.1.1.4'
F F 0.0171 0.0103 'International Tables Vol C Tables 4.2.6.8 and 6.1.1.4'

loop_
_geom_angle_atom_site_label_1
_geom_angle_atom_site_label_2
_geom_angle_atom_site_label_3
_geom_angle
C2 N1 C5 109.74(13)
C2 N1 C1 125.03(17)
C5 N1 C1 125.23(16)
N3 N2 C3 114.70(14)
N2 N3 C8 113.09(13)
N1 C1 H1A 109.5
N1 C1 H1B 109.5
H1A C1 H1B 109.5
N1 C1 H1C 109.5
H1A C1 H1C 109.5
H1B C1 H1C 109.5
N1 C2 C3 106.78(15)
N1 C2 C6 123.38(15)
C3 C2 C6 129.83(15)
C2 C3 N2 120.56(15)
C2 C3 C4 108.22(14)
N2 C3 C4 131.22(15)
C5 C4 C3 107.10(16)
C5 C4 H4 126.4
C3 C4 H4 126.4
C4 C5 N1 108.15(15)
C4 C5 C7 130.10(19)
N1 C5 C7 121.75(16)
C2 C6 H6A 109.5
C2 C6 H6B 109.5
H6A C6 H6B 109.5
C2 C6 H6C 109.5
H6A C6 H6C 109.5
H6B C6 H6C 109.5
C5 C7 H7A 109.5
C5 C7 H7B 109.5
H7A C7 H7B 109.5
C5 C7 H7C 109.5
H7A C7 H7C 109.5
H7B C7 H7C 109.5
C9 C8 C13 119.10(14)
C9 C8 N3 116.38(14)
C13 C8 N3 124.52(14)
C10 C9 C8 120.60(15)
C10 C9 H9 119.7
C8 C9 H9 119.7
C9 C10 C11 120.77(14)
C9 C10 H10 119.6
C11 C10 H10 119.6
C10 C11 C12 118.17(14)
C10 C11 C14 121.38(13)
C12 C11 C14 120.44(14)
C13 C12 C11 121.38(15)
C13 C12 H12 119.3
C11 C12 H12 119.3
C12 C13 C8 119.95(15)
C12 C13 H13 120.0
C8 C13 H13 120.0
C19 C14 C15 117.74(14)
C19 C14 C11 121.38(13)
C15 C14 C11 120.83(13)
C16 C15 C14 121.23(14)
C16 C15 H15 119.4
C14 C15 H15 119.4
C17 C16 C15 120.06(14)
C17 C16 H16 120.0
C15 C16 H16 120.0
C16 C17 C18 119.60(14)
C16 C17 C20 121.07(14)
C18 C17 C20 119.33(15)
C19 C18 C17 120.09(15)
C19 C18 H18 120.0
C17 C18 H18 120.0
C18 C19 C14 121.27(14)
C18 C19 H19 119.4
C14 C19 H19 119.4
F3 C20 F1 107.3(4)
F3C C20 F2C 106.3(6)
F3C C20 F1C 107.3(5)
F2C C20 F1C 105.0(5)
F2B C20 F3B 105.1(6)
F2B C20 F1B 105.0(6)
F3B C20 F1B 103.6(6)
F3 C20 F2 105.7(3)
F1 C20 F2 104.8(3)
F3 C20 C17 112.9(3)
F3C C20 C17 113.5(5)
F1 C20 C17 113.4(4)
F2B C20 C17 116.3(8)
F2C C20 C17 111.7(7)
F1C C20 C17 112.4(6)
F3B C20 C17 111.2(8)
F1B C20 C17 114.5(6)
F2 C20 C17 112.1(4)

loop_
_geom_bond_atom_site_label_1
_geom_bond_atom_site_label_2
_geom_bond_distance
N1 C2 1.363(2)
N1 C5 1.389(2)
N1 C1 1.456(2)
N2 N3 1.2627(18)
N2 C3 1.3851(19)
N3 C8 1.4285(19)
C1 H1A 0.9600
C1 H1B 0.9600
C1 H1C 0.9600
C2 C3 1.382(2)
C2 C6 1.479(3)
C3 C4 1.420(2)
C4 C5 1.353(2)
C4 H4 0.9300
C5 C7 1.490(2)
C6 H6A 0.9600
C6 H6B 0.9600
C6 H6C 0.9600
C7 H7A 0.9600
C7 H7B 0.9600
C7 H7C 0.9600
C8 C9 1.382(2)
C8 C13 1.387(2)
C9 C10 1.380(2)
C9 H9 0.9300
C10 C11 1.385(2)
C10 H10 0.9300
C11 C12 1.388(2)
C11 C14 1.4853(19)
C12 C13 1.377(2)
C12 H12 0.9300
C13 H13 0.9300
C14 C19 1.386(2)
C14 C15 1.389(2)
C15 C16 1.378(2)
C15 H15 0.9300
C16 C17 1.376(2)
C16 H16 0.9300
C17 C18 1.379(2)
C17 C20 1.488(2)
C18 C19 1.376(2)
C18 H18 0.9300
C19 H19 0.9300
C20 F3 1.321(4)
C20 F3C 1.323(5)
C20 F1 1.323(4)
C20 F2B 1.327(7)
C20 F2C 1.333(6)
C20 F1C 1.336(6)
C20 F3B 1.347(7)
C20 F1B 1.349(7)
C20 F2 1.357(4)

loop_
_geom_torsion_atom_site_label_1
_geom_torsion_atom_site_label_2
_geom_torsion_atom_site_label_3
_geom_torsion_atom_site_label_4
_geom_torsion
C3 N2 N3 C8 179.46(11)
C5 N1 C2 C3 -0.19(16)
C1 N1 C2 C3 -179.60(14)
C5 N1 C2 C6 -179.94(14)
C1 N1 C2 C6 0.7(2)
N1 C2 C3 N2 -179.63(12)
C6 C2 C3 N2 0.1(2)
N1 C2 C3 C4 0.10(16)
C6 C2 C3 C4 179.83(15)
N3 N2 C3 C2 175.84(13)
N3 N2 C3 C4 -3.8(2)
C2 C3 C4 C5 0.03(17)
N2 C3 C4 C5 179.72(14)
C3 C4 C5 N1 -0.14(16)
C3 C4 C5 C7 180.00(16)
C2 N1 C5 C4 0.21(17)
C1 N1 C5 C4 179.61(14)
C2 N1 C5 C7 -179.91(14)
C1 N1 C5 C7 -0.5(2)
N2 N3 C8 C9 171.47(13)
N2 N3 C8 C13 -8.8(2)
C13 C8 C9 C10 1.8(2)
N3 C8 C9 C10 -178.45(13)
C8 C9 C10 C11 -1.1(2)
C9 C10 C11 C12 -0.4(2)
C9 C10 C11 C14 178.59(13)
C10 C11 C12 C13 1.3(2)
C14 C11 C12 C13 -177.73(15)
C11 C12 C13 C8 -0.6(3)
C9 C8 C13 C12 -0.9(2)
N3 C8 C13 C12 179.34(14)
C10 C11 C14 C19 149.08(16)
C12 C11 C14 C19 -32.0(2)
C10 C11 C14 C15 -33.6(2)
C12 C11 C14 C15 145.38(16)
C19 C14 C15 C16 0.2(2)
C11 C14 C15 C16 -177.25(14)
C14 C15 C16 C17 0.1(2)
C15 C16 C17 C18 -0.4(2)
C15 C16 C17 C20 179.66(15)
C16 C17 C18 C19 0.4(3)
C20 C17 C18 C19 -179.63(16)
C17 C18 C19 C14 -0.1(3)
C15 C14 C19 C18 -0.2(3)
C11 C14 C19 C18 177.27(16)
C16 C17 C20 F3 96.2(3)
C18 C17 C20 F3 -83.8(3)
C16 C17 C20 F3C 0.6(5)
C18 C17 C20 F3C -179.4(5)
C16 C17 C20 F1 -141.5(3)
C18 C17 C20 F1 38.5(4)
C16 C17 C20 F2B -67.2(13)
C18 C17 C20 F2B 112.8(13)
C16 C17 C20 F2C -119.6(5)
C18 C17 C20 F2C 60.4(5)
C16 C17 C20 F1C 122.7(5)
C18 C17 C20 F1C -57.3(5)
C16 C17 C20 F3B 52.9(12)
C18 C17 C20 F3B -127.1(12)
C16 C17 C20 F1B 169.9(12)
C18 C17 C20 F1B -10.1(12)
C16 C17 C20 F2 -23.1(3)
C18 C17 C20 F2 156.9(3)
